data_2311763
loop_
_publ_author_name
'Noohinejad, Leila'
'van Smaalen, Sander'
'Pet\<r\'i\<cek, V\'aclav'
'Sch\"onleber, Andreas'

_publ_section_title
;
 Incommensurately modulated structure of morpholinium tetrafluoroborate
 and configurational versus chemical entropies at the incommensurate and
 lock-in phase transitions.
;
_journal_coeditor_code BP5098SUP1
_journal_issue 'Pt 5'
_journal_name_full 'Acta crystallographica Section B, Structural science, crystal engineering and materials'
_journal_page_first 836
_journal_page_last 843
_journal_paper_doi 10.1107/S2052520617009398
_journal_volume 73
_journal_year 2017
_chemical_formula_moiety 'B1 F4, C4 H10 N1 O1'
_chemical_formula_sum 'C4 H10 B F4 N O'
_chemical_formula_weight 174.9
_space_group_IT_number 62
_space_group_name_Hall '-P 2c 2n'
_space_group_name_H-M_alt 'P n a m'
_symmetry_cell_setting orthorhombic
_symmetry_Int_Tables_number 62
_symmetry_space_group_name_Hall '-P 2c 2n'
_symmetry_space_group_name_H-M 'P n a m'
_audit_creation_method 'Jana2006 Version : 18/01/2017'
_cell_angle_alpha 90
_cell_angle_beta 90
_cell_angle_gamma 90
_cell_formula_units_Z 4
_cell_length_a 8.13100(12)
_cell_length_b 9.40719(22)
_cell_length_c 9.58445(29)
_cell_measurement_reflns_used 2015
_cell_measurement_temperature 160
_cell_measurement_theta_max 37.61
_cell_measurement_theta_min 2.12
_cell_volume 733.11(3)
_diffrn_ambient_temperature 160
_diffrn_detector 'Mar Image plate'
_diffrn_measured_fraction_theta_full 0.95
_diffrn_measured_fraction_theta_max 0.8
_diffrn_measurement_device 'two-circle diffractometer'
_diffrn_measurement_device_type 'Mar345 diffractometer'
_diffrn_measurement_method '\f scans'
_diffrn_radiation_monochromator graphite
_diffrn_radiation_probe x-ray
_diffrn_radiation_source 'X-ray tube'
_diffrn_radiation_type 'Mo K\a'
_diffrn_radiation_wavelength 0.71069
_diffrn_reflns_av_R_equivalents 0.0531
_diffrn_reflns_av_unetI/netI 0.0334
_diffrn_reflns_limit_h_max 10
_diffrn_reflns_limit_h_min -10
_diffrn_reflns_limit_k_max 16
_diffrn_reflns_limit_k_min -13
_diffrn_reflns_limit_l_max 16
_diffrn_reflns_limit_l_min -17
_diffrn_reflns_number 13271
_diffrn_reflns_theta_full 21.03
_diffrn_reflns_theta_max 39.09
_diffrn_reflns_theta_min 3.03
_exptl_absorpt_coefficient_mu 0.173
_exptl_absorpt_correction_T_max 0.7477
_exptl_absorpt_correction_T_min 0.4473
_exptl_absorpt_correction_type empirical
_exptl_absorpt_process_details 'SADABS; Sheldrick,2008'
_exptl_crystal_colour colourless
_exptl_crystal_density_diffrn 1.5849
_exptl_crystal_description irregular
_exptl_crystal_F_000 360
_exptl_crystal_size_max 0.29
_exptl_crystal_size_mid 0.22
_exptl_crystal_size_min 0.15
_refine_diff_density_max 0.26
_refine_diff_density_min -0.30
_refine_ls_extinction_method none
_refine_ls_goodness_of_fit_gt 3.14
_refine_ls_goodness_of_fit_ref 2.44
_refine_ls_hydrogen_treatment constr
_refine_ls_number_constraints 22
_refine_ls_number_parameters 93
_refine_ls_number_reflns 1797
_refine_ls_number_restraints 0
_refine_ls_R_factor_all 0.0976
_refine_ls_R_factor_gt 0.0495
_refine_ls_shift/su_max 0.0001
_refine_ls_shift/su_mean 0.0000
_refine_ls_structure_factor_coef F
_refine_ls_weighting_details w=1/(\s^2^(F)+0.0001F^2^)
_refine_ls_weighting_scheme sigma
_refine_ls_wR_factor_gt 0.0649
_refine_ls_wR_factor_ref 0.0690
_reflns_number_gt 997
_reflns_number_total 1797
_reflns_threshold_expression I>3\s(I)
_cod_data_source_file bp5098sup1.cif
_cod_data_source_block mfb_n160
_cod_depositor_comments
;
The following automatic conversions were performed:

data item '_diffrn_radiation_probe' value 'X-ray' was changed to
'x-ray' in accordance with the
/home/saulius/struct/COD-crude-data/automatic-downloads/DataCite-retrospective/IUCr/depositions/lib/dictionaries/cif_core.dic
dictionary named 'cif_core.dic' version 2.4.2 last updated on
2011-04-26.

Automatic conversion script
Id: cif_fix_values 7556 2019-12-06 15:28:31Z antanas 
;
_cod_original_sg_symbol_Hall '-P -2xabc;-2yab;-2zc'
_cod_original_formula_sum 'C4 H10 B1 F4 N1 O1'
_cod_database_code 2311763

loop_
_space_group_symop_id
_space_group_symop_operation_xyz
1 x,y,z
2 -x,-y,z+1/2
3 -x+1/2,y+1/2,-z
4 x+1/2,-y+1/2,-z+1/2
5 -x,-y,-z
6 x,y,-z+1/2
7 x+1/2,-y+1/2,z
8 -x+1/2,y+1/2,z+1/2

loop_
_atom_site_label
_atom_site_type_symbol
_atom_site_fract_x
_atom_site_fract_y
_atom_site_fract_z
_atom_site_adp_type
_atom_site_U_iso_or_equiv
_atom_site_site_symmetry_multiplicity
_atom_site_occupancy
_atom_site_calc_flag
O1 O 0.02967(14) 0.76002(11) 0.25 Uani 0.0369(4) 4 1 d
N1 N 0.26669(14) 0.53944(11) 0.25 Uani 0.0278(4) 4 1 d
C1 C 0.12308(14) 0.73029(12) 0.37276(13) Uani 0.0373(4) 8 1 d
C2 C 0.17054(14) 0.57537(11) 0.37765(12) Uani 0.0326(3) 8 1 d
H1c H 0.290812 0.443886 0.25 Uiso 0.0417 4 1 d
H2b H 0.236621 0.557948 0.458878 Uiso 0.0391 8 1 d
H2a H 0.073017 0.517953 0.381035 Uiso 0.0391 8 1 d
H1d H 0.363752 0.589697 0.25 Uiso 0.0417 4 1 d
H1b H 0.059043 0.753493 0.453771 Uiso 0.0448 8 1 d
H1a H 0.220588 0.78783 0.373311 Uiso 0.0448 8 1 d
B1a B 0.1760(14) 0.1503(14) 0.2613(11) Uani 0.027(2) 8 0.188(13) d
F1a F 0.233(2) 0.261(2) 0.341(2) Uani 0.053(6) 8 0.188(13) d
F2a F 0.300(2) 0.056(2) 0.2297(17) Uani 0.051(6) 8 0.188(13) d
F3a F 0.053(2) 0.080(2) 0.333(2) Uani 0.061(6) 8 0.188(13) d
F4a F 0.117(3) 0.203(2) 0.1374(14) Uani 0.080(6) 8 0.188(13) d
B1b B 0.1539(9) 0.1233(6) 0.2354(8) Uani 0.0251(13) 8 0.312(13) d
F1b F 0.295(3) 0.046(3) 0.254(2) Uani 0.044(3) 8 0.312(13) d
F2b F 0.060(3) 0.068(3) 0.1289(19) Uani 0.032(4) 8 0.312(13) d
F3b F 0.064(3) 0.122(3) 0.357(2) Uani 0.057(4) 8 0.312(13) d
F4b F 0.195(4) 0.260(2) 0.199(2) Uani 0.065(4) 8 0.312(13) d

loop_
_atom_site_aniso_label
_atom_site_aniso_type_symbol
_atom_site_aniso_U_11
_atom_site_aniso_U_22
_atom_site_aniso_U_33
_atom_site_aniso_U_12
_atom_site_aniso_U_13
_atom_site_aniso_U_23
O1 O 0.0284(6) 0.0262(5) 0.0560(8) 0.0082(4) 0 0
N1 N 0.0239(7) 0.0155(5) 0.0439(7) -0.0005(4) 0 0
C1 C 0.0360(7) 0.0310(6) 0.0449(7) 0.0035(4) -0.0010(5) -0.0112(5)
C2 C 0.0387(7) 0.0292(5) 0.0299(5) 0.0007(4) -0.0024(5) 0.0002(4)
B1a B 0.030(4) 0.017(3) 0.034(4) 0.001(2) -0.004(3) -0.001(2)
F1a F 0.077(11) 0.024(8) 0.058(10) -0.026(8) -0.009(9) -0.001(7)
F2a F 0.040(8) 0.056(10) 0.056(12) 0.022(7) 0.006(8) 0.001(9)
F3a F 0.037(8) 0.055(12) 0.090(10) -0.027(8) 0.021(7) -0.023(9)
F4a F 0.099(12) 0.103(13) 0.038(5) 0.058(10) -0.022(6) -0.005(6)
B1b B 0.0262(19) 0.015(2) 0.034(2) -0.0026(11) 0.0002(10) -0.0010(16)
F1b F 0.032(4) 0.031(7) 0.070(7) 0.006(4) -0.008(4) -0.007(5)
F2b F 0.036(5) 0.032(7) 0.028(6) -0.007(5) 0.000(4) -0.001(5)
F3b F 0.049(7) 0.091(7) 0.032(6) 0.003(5) 0.006(5) -0.016(4)
F4b F 0.057(7) 0.018(6) 0.122(7) -0.015(4) -0.015(5) 0.012(5)

loop_
_atom_type_symbol
_atom_type_scat_dispersion_real
_atom_type_scat_dispersion_imag
_atom_type_scat_source
C 0.0033 0.0016 'International Tables Vol C tables 4.2.6.8 and 6.1.1.1'
H 0.0000 0.0000 'International Tables Vol C tables 4.2.6.8 and 6.1.1.1'
B 0.0013 0.0007 'International Tables Vol C tables 4.2.6.8 and 6.1.1.1'
F 0.0171 0.0103 'International Tables Vol C tables 4.2.6.8 and 6.1.1.1'
N 0.0061 0.0033 'International Tables Vol C tables 4.2.6.8 and 6.1.1.1'
O 0.0106 0.0060 'International Tables Vol C tables 4.2.6.8 and 6.1.1.1'

loop_
_geom_angle_atom_site_label_1
_geom_angle_atom_site_label_2
_geom_angle_atom_site_label_3
_geom_angle_site_symmetry_1
_geom_angle_site_symmetry_3
_geom_angle
C1 O1 C1 . 6_555 110.95(10)
C2 N1 C2 . 6_555 110.31(9)
C2 N1 H1c . . 109.47
C2 N1 H1d . . 109.47
C2 N1 F1a . . 84.5(4)
C2 N1 F1a . 6_555 114.9(4)
C2 N1 F3a . 4_555 141.8(5)
C2 N1 F3a . 7_555 107.8(5)
C2 N1 F2b . 4_555 100.7(4)
C2 N1 F2b . 7_555 149.0(4)
C2 N1 F3b . 4_555 144.0(4)
C2 N1 F3b . 7_555 104.7(4)
C2 N1 F4b . . 104.5(5)
C2 N1 F4b . 6_555 87.7(5)
C2 N1 H1c 6_555 . 109.47
C2 N1 H1d 6_555 . 109.47
C2 N1 F1a 6_555 . 114.9(4)
C2 N1 F1a 6_555 6_555 84.5(4)
C2 N1 F3a 6_555 4_555 107.8(5)
C2 N1 F3a 6_555 7_555 141.8(5)
C2 N1 F2b 6_555 4_555 149.0(4)
C2 N1 F2b 6_555 7_555 100.7(4)
C2 N1 F3b 6_555 4_555 104.7(4)
C2 N1 F3b 6_555 7_555 144.0(4)
C2 N1 F4b 6_555 . 87.7(5)
C2 N1 F4b 6_555 6_555 104.5(5)
H1c N1 H1d . . 108.62
H1c N1 F1a . . 25.6
H1c N1 F1a . 6_555 25.6
H1c N1 F3a . 4_555 53.86
H1c N1 F3a . 7_555 53.86
H1c N1 F2b . 4_555 58.16
H1c N1 F2b . 7_555 58.16
H1c N1 F3b . 4_555 48.76
H1c N1 F3b . 7_555 48.76
H1c N1 F4b . . 26.79
H1c N1 F4b . 6_555 26.79
H1d N1 F1a . . 124.66
H1d N1 F1a . 6_555 124.66
H1d N1 F3a . 4_555 58.33
H1d N1 F3a . 7_555 58.33
H1d N1 F2b . 4_555 57.49
H1d N1 F2b . 7_555 57.49
H1d N1 F3b . 4_555 64.79
H1d N1 F3b . 7_555 64.79
H1d N1 F4b . . 132.65
H1d N1 F4b . 6_555 132.65
F1a N1 F1a . 6_555 36.7(6)
F1a N1 F3a . 4_555 77.5(6)
F1a N1 F3a . 7_555 66.4(6)
F1a N1 F2b . 4_555 67.4(6)
F1a N1 F2b . 7_555 82.7(6)
F1a N1 F3b . 4_555 73.2(6)
F1a N1 F3b . 7_555 59.9(6)
F1a N1 F4b . . 29.3(6)
F1a N1 F4b . 6_555 10.4(7)
F1a N1 F3a 6_555 4_555 66.4(6)
F1a N1 F3a 6_555 7_555 77.5(6)
F1a N1 F2b 6_555 4_555 82.7(6)
F1a N1 F2b 6_555 7_555 67.4(6)
F1a N1 F3b 6_555 4_555 59.9(6)
F1a N1 F3b 6_555 7_555 73.2(6)
F1a N1 F4b 6_555 . 10.4(7)
F1a N1 F4b 6_555 6_555 29.3(6)
F3a N1 F3a 4_555 7_555 34.1(7)
F3a N1 F2b 4_555 4_555 41.2(6)
F3a N1 F2b 4_555 7_555 7.5(6)
F3a N1 F3b 4_555 4_555 6.7(6)
F3a N1 F3b 4_555 7_555 37.4(6)
F3a N1 F4b 4_555 . 74.5(8)
F3a N1 F4b 4_555 6_555 80.6(8)
F3a N1 F2b 7_555 4_555 7.5(6)
F3a N1 F2b 7_555 7_555 41.2(6)
F3a N1 F3b 7_555 4_555 37.4(6)
F3a N1 F3b 7_555 7_555 6.7(6)
F3a N1 F4b 7_555 . 80.6(8)
F3a N1 F4b 7_555 6_555 74.5(8)
F2b N1 F2b 4_555 7_555 48.2(5)
F2b N1 F3b 4_555 4_555 44.8(6)
F2b N1 F3b 4_555 7_555 9.5(7)
F2b N1 F4b 4_555 . 84.8(8)
F2b N1 F4b 4_555 6_555 76.4(8)
F2b N1 F3b 7_555 4_555 9.5(7)
F2b N1 F3b 7_555 7_555 44.8(6)
F2b N1 F4b 7_555 . 76.4(8)
F2b N1 F4b 7_555 6_555 84.8(8)
F3b N1 F3b 4_555 7_555 39.6(6)
F3b N1 F4b 4_555 . 68.3(8)
F3b N1 F4b 4_555 6_555 75.5(8)
F3b N1 F4b 7_555 . 75.5(8)
F3b N1 F4b 7_555 6_555 68.3(8)
F4b N1 F4b . 6_555 20.5(6)
O1 C1 C2 . . 110.54(10)
O1 C1 H1b . . 109.47
O1 C1 H1a . . 109.47
C2 C1 H1b . . 109.47
C2 C1 H1a . . 109.47
H1b C1 H1a . . 108.38
N1 C2 C1 . . 109.13(9)
N1 C2 H2b . . 109.47
N1 C2 H2a . . 109.47
C1 C2 H2b . . 109.47
C1 C2 H2a . . 109.47
H2b C2 H2a . . 109.81
B1a B1a F1a 6_555 . 124(5)
B1a B1a F1a 6_555 6_555 49(5)
B1a B1a F2a 6_555 . 77(5)
B1a B1a F2a 6_555 6_555 94(5)
B1a B1a F3a 6_555 . 120(5)
B1a B1a F3a 6_555 6_555 53(4)
B1a B1a F4a 6_555 . 30(4)
B1a B1a F4a 6_555 6_555 145(5)
B1a B1a B1b 6_555 . 51(4)
B1a B1a B1b 6_555 6_555 96(5)
B1a B1a F1b 6_555 . 87(5)
B1a B1a F1b 6_555 6_555 84(5)
B1a B1a F3b 6_555 . 134(5)
B1a B1a F3b 6_555 6_555 40(4)
B1a B1a F4b 6_555 . 60(5)
B1a B1a F4b 6_555 6_555 110(5)
F1a B1a F1a . 6_555 74.7(13)
F1a B1a F2a . . 111.2(13)
F1a B1a F2a . 6_555 102.0(13)
F1a B1a F3a . . 109.3(14)
F1a B1a F3a . 6_555 153.7(14)
F1a B1a F4a . . 109.1(15)
F1a B1a F4a . 6_555 50.8(14)
F1a B1a B1b . . 170(3)
F1a B1a B1b . 6_555 139(3)
F1a B1a F1b . . 109.0(15)
F1a B1a F1b . 6_555 110.8(15)
F1a B1a F3b . . 90.0(15)
F1a B1a F3b . 6_555 140.7(16)
F1a B1a F4b . . 65.3(15)
F1a B1a F4b . 6_555 20.0(16)
F1a B1a F2a 6_555 . 94.2(12)
F1a B1a F2a 6_555 6_555 105.3(13)
F1a B1a F3a 6_555 . 151.7(14)
F1a B1a F3a 6_555 6_555 96.8(13)
F1a B1a F4a 6_555 . 45.1(13)
F1a B1a F4a 6_555 6_555 111.7(16)
F1a B1a B1b 6_555 . 100(2)
F1a B1a B1b 6_555 6_555 144(3)
F1a B1a F1b 6_555 . 103.8(14)
F1a B1a F1b 6_555 6_555 101.6(14)
F1a B1a F3b 6_555 . 143.9(16)
F1a B1a F3b 6_555 6_555 79.3(13)
F1a B1a F4b 6_555 . 17.1(15)
F1a B1a F4b 6_555 6_555 62.4(15)
F2a B1a F2a . 6_555 16.4(10)
F2a B1a F3a . . 109.3(14)
F2a B1a F3a . 6_555 94.1(13)
F2a B1a F4a . . 107.4(13)
F2a B1a F4a . 6_555 138.1(15)
F2a B1a B1b . . 77(2)
F2a B1a B1b . 6_555 85(3)
F2a B1a F1b . . 10.6(12)
F2a B1a F1b . 6_555 7.7(12)
F2a B1a F3b . . 121.9(16)
F2a B1a F3b . 6_555 99.6(14)
F2a B1a F4b . . 110.7(18)
F2a B1a F4b . 6_555 125(2)
F2a B1a F3a 6_555 . 101.2(14)
F2a B1a F3a 6_555 6_555 104.3(13)
F2a B1a F4a 6_555 . 123.8(14)
F2a B1a F4a 6_555 6_555 121.7(15)
F2a B1a B1b 6_555 . 88(2)
F2a B1a B1b 6_555 6_555 84(3)
F2a B1a F1b 6_555 . 7.7(12)
F2a B1a F1b 6_555 6_555 10.5(12)
F2a B1a F3b 6_555 . 109.9(16)
F2a B1a F3b 6_555 6_555 113.1(15)
F2a B1a F4b 6_555 . 120.3(19)
F2a B1a F4b 6_555 6_555 119(2)
F3a B1a F3a . 6_555 66.8(13)
F3a B1a F4a . . 110.4(15)
F3a B1a F4a . 6_555 60.2(15)
F3a B1a B1b . . 71(2)
F3a B1a B1b . 6_555 31(2)
F3a B1a F1b . . 101.1(16)
F3a B1a F1b . 6_555 102.7(16)
F3a B1a F3b . . 19.7(14)
F3a B1a F3b . 6_555 81.3(14)
F3a B1a F4b . . 138(2)
F3a B1a F4b . 6_555 112.0(19)
F3a B1a F4a 6_555 . 53.6(13)
F3a B1a F4a 6_555 6_555 113.9(16)
F3a B1a B1b 6_555 . 16.9(18)
F3a B1a B1b 6_555 6_555 47(2)
F3a B1a F1b 6_555 . 97.1(15)
F3a B1a F1b 6_555 6_555 95.2(14)
F3a B1a F3b 6_555 . 82.5(14)
F3a B1a F3b 6_555 6_555 18.0(12)
F3a B1a F4b 6_555 . 99.5(16)
F3a B1a F4b 6_555 6_555 134.8(19)
F4a B1a F4a . 6_555 114.3(16)
F4a B1a B1b . . 62(2)
F4a B1a B1b . 6_555 100(3)
F4a B1a F1b . . 117.3(15)
F4a B1a F1b . 6_555 114.2(15)
F4a B1a F3b . . 115.6(16)
F4a B1a F3b . 6_555 35.6(14)
F4a B1a F4b . . 46.0(16)
F4a B1a F4b . 6_555 90.2(17)
F4a B1a B1b 6_555 . 126(3)
F4a B1a B1b 6_555 6_555 91(3)
F4a B1a F1b 6_555 . 128.4(16)
F4a B1a F1b 6_555 6_555 131.6(16)
F4a B1a F3b 6_555 . 40.5(16)
F4a B1a F3b 6_555 6_555 116.8(16)
F4a B1a F4b 6_555 . 95.4(17)
F4a B1a F4b 6_555 6_555 52.4(18)
B1b B1a B1b . 6_555 44(2)
B1b B1a F1b . . 80(2)
B1b B1a F1b . 6_555 78(2)
B1b B1a F3b . . 90(2)
B1b B1a F3b . 6_555 29.5(19)
B1b B1a F4b . . 107(2)
B1b B1a F4b . 6_555 150(3)
B1b B1a F1b 6_555 . 80(3)
B1b B1a F1b 6_555 6_555 81(3)
B1b B1a F3b 6_555 . 51(2)
B1b B1a F3b 6_555 6_555 65(3)
B1b B1a F4b 6_555 . 145(3)
B1b B1a F4b 6_555 6_555 143(3)
F1b B1a F1b . 6_555 3.2(12)
F1b B1a F3b . . 112.1(17)
F1b B1a F3b . 6_555 105.4(16)
F1b B1a F4b . . 120(2)
F1b B1a F4b . 6_555 126(2)
F1b B1a F3b 6_555 . 114.4(17)
F1b B1a F3b 6_555 6_555 102.9(15)
F1b B1a F4b 6_555 . 117.9(19)
F1b B1a F4b 6_555 6_555 127(2)
F3b B1a F3b . 6_555 94.1(15)
F3b B1a F4b . . 127(2)
F3b B1a F4b . 6_555 92.6(19)
F3b B1a F4b 6_555 . 81.5(17)
F3b B1a F4b 6_555 6_555 120.7(19)
F4b B1a F4b . 6_555 49.5(16)
N1 F1a B1a . . 124.9(12)
N1 F1a B1a . 6_555 118.4(11)
N1 F1a F4a . 6_555 126.9(17)
N1 F1a F4b . . 73.6(12)
N1 F1a F4b . 6_555 80(3)
B1a F1a B1a . 6_555 6.9(7)
B1a F1a F4a . 6_555 56.2(13)
B1a F1a F4b . . 51.5(12)
B1a F1a F4b . 6_555 49(3)
B1a F1a F4a 6_555 6_555 61.3(13)
B1a F1a F4b 6_555 . 44.9(12)
B1a F1a F4b 6_555 6_555 45(3)
F4a F1a F4b 6_555 . 89.1(19)
F4a F1a F4b 6_555 6_555 66(4)
F4b F1a F4b . 6_555 26(4)
B1a F2a B1a . 6_555 9.0(7)
B1a F2a F2a . 6_555 77(4)
B1a F2a B1b . . 16.8(6)
B1a F2a B1b . 6_555 13.0(6)
B1a F2a F1b . . 86(7)
B1a F2a F1b . 6_555 90(10)
B1a F2a F2a 6_555 6_555 86(4)
B1a F2a B1b 6_555 . 13.4(6)
B1a F2a B1b 6_555 6_555 16.7(6)
B1a F2a F1b 6_555 . 94(7)
B1a F2a F1b 6_555 6_555 98(9)
F2a F2a B1b 6_555 . 88(4)
F2a F2a B1b 6_555 6_555 76(3)
F2a F2a F1b 6_555 . 24(7)
F2a F2a F1b 6_555 6_555 33(9)
B1b F2a B1b . 6_555 11.6(5)
B1b F2a F1b . . 91(7)
B1b F2a F1b . 6_555 92(9)
B1b F2a F1b 6_555 . 80(7)
B1b F2a F1b 6_555 6_555 82(9)
F1b F2a F1b . 6_555 9(10)
N1 F3a B1a 4_455 . 132.6(13)
N1 F3a B1a 4_455 6_555 125.5(12)
N1 F3a F3a 4_455 6_555 73.0(10)
N1 F3a F4a 4_455 6_555 141.0(16)
N1 F3a B1b 4_455 . 117.3(13)
N1 F3a B1b 4_455 6_555 127.4(15)
N1 F3a F2b 4_455 6_555 106(4)
N1 F3a F3b 4_455 . 131(4)
B1a F3a B1a . 6_555 7.2(6)
B1a F3a F3a . 6_555 60.2(12)
B1a F3a F4a . 6_555 52.8(12)
B1a F3a B1b . . 16.8(6)
B1a F3a B1b . 6_555 8.3(6)
B1a F3a F2b . 6_555 120(5)
B1a F3a F3b . . 73(4)
B1a F3a F3a 6_555 6_555 53.0(11)
B1a F3a F4a 6_555 6_555 58.4(12)
B1a F3a B1b 6_555 . 10.1(6)
B1a F3a B1b 6_555 6_555 5.9(6)
B1a F3a F2b 6_555 6_555 127(5)
B1a F3a F3b 6_555 . 79(4)
F3a F3a F4a 6_555 6_555 102.7(16)
F3a F3a B1b 6_555 . 44.4(10)
F3a F3a B1b 6_555 6_555 54.4(12)
F3a F3a F2b 6_555 6_555 161(5)
F3a F3a F3b 6_555 . 120(4)
F4a F3a B1b 6_555 . 68.4(13)
F4a F3a B1b 6_555 6_555 61.1(13)
F4a F3a F2b 6_555 6_555 90(5)
F4a F3a F3b 6_555 . 21(3)
B1b F3a B1b . 6_555 10.0(6)
B1b F3a F2b . 6_555 133(5)
B1b F3a F3b . . 89(4)
B1b F3a F2b 6_555 6_555 123(5)
B1b F3a F3b 6_555 . 82(4)
F2b F3a F3b 6_555 . 75(6)
B1a F4a B1a . 6_555 5.3(8)
B1a F4a F1a . 6_555 73.6(15)
B1a F4a F3a . 6_555 68.1(14)
B1a F4a B1b . . 16.5(7)
B1a F4a B1b . 6_555 12.1(6)
B1a F4a F2b . . 80.3(14)
B1a F4a F3b . 6_555 79(2)
B1a F4a F4b . . 58.0(15)
B1a F4a F1a 6_555 6_555 73.0(17)
B1a F4a F3a 6_555 6_555 67.0(15)
B1a F4a B1b 6_555 . 14.6(7)
B1a F4a B1b 6_555 6_555 12.7(7)
B1a F4a F2b 6_555 . 78.2(15)
B1a F4a F3b 6_555 6_555 78(2)
B1a F4a F4b 6_555 . 59.7(16)
F1a F4a F3a 6_555 6_555 137(2)
F1a F4a B1b 6_555 . 87.0(17)
F1a F4a B1b 6_555 6_555 85.4(15)
F1a F4a F2b 6_555 . 139(2)
F1a F4a F3b 6_555 6_555 146(3)
F1a F4a F4b 6_555 . 26.8(19)
F3a F4a B1b 6_555 . 52.4(13)
F3a F4a B1b 6_555 6_555 56.0(12)
F3a F4a F2b 6_555 . 16.7(13)
F3a F4a F3b 6_555 6_555 10.8(18)
F3a F4a F4b 6_555 . 126(2)
B1b F4a B1b . 6_555 7.2(4)
B1b F4a F2b . . 63.9(13)
B1b F4a F3b . 6_555 63.1(19)
B1b F4a F4b . . 74.2(16)
B1b F4a F2b 6_555 . 68.8(12)
B1b F4a F3b 6_555 6_555 66.8(18)
B1b F4a F4b 6_555 . 70.0(15)
F2b F4a F3b . 6_555 11.7(18)
F2b F4a F4b . . 138(2)
F3b F4a F4b 6_555 . 137(3)
B1a B1b B1a . 6_555 33(3)
B1a B1b F2a . . 86(2)
B1a B1b F2a . 6_555 76(2)
B1a B1b F3a . . 92(2)
B1a B1b F3a . 6_555 157(2)
B1a B1b F4a . . 101(2)
B1a B1b F4a . 6_555 41(2)
B1a B1b B1b . 6_555 51(2)
B1a B1b F1b . . 83(2)
B1a B1b F1b . 6_555 85(2)
B1a B1b F2b . . 162(2)
B1a B1b F3b . . 74(2)
B1a B1b F3b . 6_555 141(2)
B1a B1b F4b . . 57(2)
B1a B1b F4b . 6_555 22(2)
B1a B1b F2a 6_555 . 83(3)
B1a B1b F2a 6_555 6_555 82(3)
B1a B1b F3a 6_555 . 123(3)
B1a B1b F3a 6_555 6_555 140(3)
B1a B1b F4a 6_555 . 74(3)
B1a B1b F4a 6_555 6_555 68(3)
B1a B1b B1b 6_555 6_555 84(3)
B1a B1b F1b 6_555 . 86(3)
B1a B1b F1b 6_555 6_555 87(3)
B1a B1b F2b 6_555 . 134(3)
B1a B1b F3b 6_555 . 103(3)
B1a B1b F3b 6_555 6_555 117(3)
B1a B1b F4b 6_555 . 29(3)
B1a B1b F4b 6_555 6_555 28(3)
F2a B1b F2a . 6_555 16.3(10)
F2a B1b F3a . . 115.8(12)
F2a B1b F3a . 6_555 116.7(14)
F2a B1b F4a . . 117.9(14)
F2a B1b F4a . 6_555 117.2(12)
F2a B1b B1b . 6_555 92(2)
F2a B1b F1b . . 10.7(12)
F2a B1b F1b . 6_555 7.9(12)
F2a B1b F2b . . 106.3(13)
F2a B1b F3b . . 120.0(14)
F2a B1b F3b . 6_555 121.7(15)
F2a B1b F4b . . 102.6(16)
F2a B1b F4b . 6_555 103.4(15)
F2a B1b F3a 6_555 . 102.8(12)
F2a B1b F3a 6_555 6_555 126.8(13)
F2a B1b F4a 6_555 . 131.9(14)
F2a B1b F4a 6_555 6_555 102.1(12)
F2a B1b B1b 6_555 6_555 76(2)
F2a B1b F1b 6_555 . 7.7(12)
F2a B1b F1b 6_555 6_555 10.6(12)
F2a B1b F2b 6_555 . 118.8(13)
F2a B1b F3b 6_555 . 104.3(13)
F2a B1b F3b 6_555 6_555 136.6(15)
F2a B1b F4b 6_555 . 106.4(16)
F2a B1b F4b 6_555 6_555 96.0(15)
F3a B1b F3a . 6_555 81.2(15)
F3a B1b F4a . . 125.2(15)
F3a B1b F4a . 6_555 55.6(13)
F3a B1b B1b . 6_555 44(2)
F3a B1b F1b . . 105.5(14)
F3a B1b F1b . 6_555 108.0(14)
F3a B1b F2b . . 93.8(13)
F3a B1b F3b . . 19.8(14)
F3a B1b F3b . 6_555 98.6(16)
F3a B1b F4b . . 128.5(15)
F3a B1b F4b . 6_555 96.3(14)
F3a B1b F4a 6_555 . 66.5(15)
F3a B1b F4a 6_555 6_555 121.3(15)
F3a B1b B1b 6_555 6_555 126(2)
F3a B1b F1b 6_555 . 119.6(16)
F3a B1b F1b 6_555 6_555 117.7(16)
F3a B1b F2b 6_555 . 13.6(13)
F3a B1b F3b 6_555 . 95.9(15)
F3a B1b F3b 6_555 6_555 23.6(16)
F3a B1b F4b 6_555 . 111.5(16)
F3a B1b F4b 6_555 6_555 136.7(16)
F4a B1b F4a . 6_555 105.6(12)
F4a B1b B1b . 6_555 139(2)
F4a B1b F1b . . 128.6(15)
F4a B1b F1b . 6_555 125.8(15)
F4a B1b F2b . . 62.0(14)
F4a B1b F3b . . 121.1(15)
F4a B1b F3b . 6_555 42.9(16)
F4a B1b F4b . . 45.6(15)
F4a B1b F4b . 6_555 81.1(13)
F4a B1b B1b 6_555 6_555 33.6(18)
F4a B1b F1b 6_555 . 109.7(14)
F4a B1b F1b 6_555 6_555 112.7(14)
F4a B1b F2b 6_555 . 134.2(14)
F4a B1b F3b 6_555 . 35.8(14)
F4a B1b F3b 6_555 6_555 121.1(16)
F4a B1b F4b 6_555 . 77.2(13)
F4a B1b F4b 6_555 6_555 40.7(13)
B1b B1b F1b 6_555 . 83(2)
B1b B1b F1b 6_555 6_555 86(2)
B1b B1b F2b 6_555 . 138(2)
B1b B1b F3b 6_555 . 32(2)
B1b B1b F3b 6_555 6_555 140(3)
B1b B1b F4b 6_555 . 105(2)
B1b B1b F4b 6_555 6_555 64.8(18)
F1b B1b F1b . 6_555 3.2(13)
F1b B1b F2b . . 111.2(15)
F1b B1b F3b . . 109.3(15)
F1b B1b F3b . 6_555 128.9(17)
F1b B1b F4b . . 109.1(18)
F1b B1b F4b . 6_555 102.8(17)
F1b B1b F2b 6_555 . 108.7(15)
F1b B1b F3b 6_555 . 112.4(15)
F1b B1b F3b 6_555 6_555 126.0(17)
F1b B1b F4b 6_555 . 108.4(18)
F1b B1b F4b 6_555 6_555 104.3(17)
F2b B1b F3b . . 109.3(14)
F2b B1b F3b . 6_555 21.7(16)
F2b B1b F4b . . 107.4(15)
F2b B1b F4b . 6_555 140.4(15)
F3b B1b F3b . 6_555 108.3(16)
F3b B1b F4b . . 110.4(15)
F3b B1b F4b . 6_555 76.5(15)
F3b B1b F4b 6_555 . 88.2(17)
F3b B1b F4b 6_555 6_555 118.7(17)
F4b B1b F4b . 6_555 39.8(12)
B1a F1b B1a . 6_555 9.0(7)
B1a F1b F2a . . 83(7)
B1a F1b F2a . 6_555 75(9)
B1a F1b B1b . . 16.6(6)
B1a F1b B1b . 6_555 13.1(6)
B1a F1b F2a 6_555 . 75(7)
B1a F1b F2a 6_555 6_555 82(10)
B1a F1b B1b 6_555 . 13.0(6)
B1a F1b B1b 6_555 6_555 16.6(6)
F2a F1b F2a . 6_555 123(15)
F2a F1b B1b . . 79(7)
F2a F1b B1b . 6_555 90(7)
F2a F1b B1b 6_555 . 90(9)
F2a F1b B1b 6_555 6_555 80(9)
B1b F1b B1b . 6_555 11.7(5)
N1 F2b F3a 4_455 6_555 66(4)
N1 F2b F4a 4_455 . 126.6(15)
N1 F2b B1b 4_455 . 107.3(10)
N1 F2b F3b 4_455 6_555 107(4)
F3a F2b F4a 6_555 . 74(5)
F3a F2b B1b 6_555 . 43(4)
F3a F2b F3b 6_555 6_555 59(5)
F4a F2b B1b . . 54.1(11)
F4a F2b F3b . 6_555 20(3)
B1b F2b F3b . 6_555 54(3)
N1 F3b B1a 4_455 . 114.5(13)
N1 F3b B1a 4_455 6_555 108.7(12)
N1 F3b F3a 4_455 . 42(4)
N1 F3b F4a 4_455 6_555 148(2)
N1 F3b B1b 4_455 . 98.1(11)
N1 F3b B1b 4_455 6_555 104.5(14)
N1 F3b F2b 4_455 6_555 64(3)
B1a F3b B1a . 6_555 6.0(7)
B1a F3b F3a . . 87(4)
B1a F3b F4a . 6_555 61.8(19)
B1a F3b B1b . . 16.8(7)
B1a F3b B1b . 6_555 12.2(7)
B1a F3b F2b . 6_555 114(4)
B1a F3b F3a 6_555 . 83(4)
B1a F3b F4a 6_555 6_555 65.6(18)
B1a F3b B1b 6_555 . 11.9(6)
B1a F3b B1b 6_555 6_555 9.8(7)
B1a F3b F2b 6_555 6_555 114(4)
F3a F3b F4a . 6_555 149(5)
F3a F3b B1b . . 71(4)
F3a F3b B1b . 6_555 75(4)
F3a F3b F2b . 6_555 46(4)
F4a F3b B1b 6_555 . 77(2)
F4a F3b B1b 6_555 6_555 74(2)
F4a F3b F2b 6_555 6_555 148(5)
B1b F3b B1b . 6_555 7.4(5)
B1b F3b F2b . 6_555 105(4)
B1b F3b F2b 6_555 6_555 104(4)
N1 F4b B1a . . 139.9(15)
N1 F4b B1a . 6_555 149.6(16)
N1 F4b F1a . . 77.1(12)
N1 F4b F1a . 6_555 90(3)
N1 F4b F4a . . 138(2)
N1 F4b B1b . . 155.1(13)
N1 F4b B1b . 6_555 144.6(13)
N1 F4b F4b . 6_555 79.8(18)
B1a F4b B1a . 6_555 9.8(8)
B1a F4b F1a . . 63.2(14)
B1a F4b F1a . 6_555 118(4)
B1a F4b F4a . . 75.9(19)
B1a F4b B1b . . 16.0(7)
B1a F4b B1b . 6_555 7.0(7)
B1a F4b F4b . 6_555 60.4(18)
B1a F4b F1a 6_555 . 72.7(15)
B1a F4b F1a 6_555 6_555 111(4)
B1a F4b F4a 6_555 . 67.9(19)
B1a F4b B1b 6_555 . 7.8(7)
B1a F4b B1b 6_555 6_555 7.7(7)
B1a F4b F4b 6_555 6_555 70.2(19)
F1a F4b F1a . 6_555 128(5)
F1a F4b F4a . . 135(2)
F1a F4b B1b . . 79.1(14)
F1a F4b B1b . 6_555 68.8(13)
F1a F4b F4b . 6_555 13(2)
F1a F4b F4a 6_555 . 87(4)
F1a F4b B1b 6_555 . 111(4)
F1a F4b B1b 6_555 6_555 119(4)
F1a F4b F4b 6_555 6_555 141(6)
F4a F4b B1b . . 60.3(16)
F4a F4b B1b . 6_555 69.3(17)
F4a F4b F4b . 6_555 126(3)
B1b F4b B1b . 6_555 10.6(5)
B1b F4b F4b . 6_555 75.4(19)
B1b F4b F4b 6_555 6_555 64.8(18)

loop_
_geom_bond_atom_site_label_1
_geom_bond_atom_site_label_2
_geom_bond_site_symmetry_2
_geom_bond_distance
O1 C1 . 1.4281(14)
O1 C1 6_555 1.4281(14)
N1 C2 . 1.4907(13)
N1 C2 6_555 1.4907(13)
N1 H1c . 0.92
N1 H1d . 0.92
N1 F1a . 2.778(19)
N1 F1a 6_555 2.778(19)
N1 F3a 4_555 2.707(19)
N1 F3a 7_555 2.707(19)
N1 F2b 4_555 2.84(2)
N1 F2b 7_555 2.84(2)
N1 F3b 4_555 3.03(2)
N1 F3b 7_555 3.03(2)
N1 F4b . 2.73(2)
N1 F4b 6_555 2.73(2)
C1 C2 . 1.5083(15)
C1 H1b . 0.96
C1 H1a . 0.96
C2 H2b . 0.96
C2 H2a . 0.96
B1a B1a 6_555 0.217(15)
B1a F1a . 1.37(2)
B1a F1a 6_555 1.50(2)
B1a F2a . 1.37(2)
B1a F2a 6_555 1.34(2)
B1a F3a . 1.38(2)
B1a F3a 6_555 1.50(2)
B1a F4a . 1.37(2)
B1a F4a 6_555 1.19(2)
B1a B1b . 0.398(14)
B1a B1b 6_555 0.313(14)
B1a F1b . 1.38(3)
B1a F1b 6_555 1.39(3)
B1a F3b . 1.32(3)
B1a F3b 6_555 1.48(3)
B1a F4b . 1.20(2)
B1a F4b 6_555 1.11(2)
F1a F4a 6_555 1.11(3)
F1a F4b . 1.40(3)
F1a F4b 6_555 0.50(3)
F2a F2a 6_555 0.39(2)
F2a B1b . 1.345(18)
F2a B1b 6_555 1.385(18)
F2a F1b . 0.25(3)
F2a F1b 6_555 0.19(3)
F3a F3a 6_555 1.59(3)
F3a F4a 6_555 1.30(3)
F3a B1b . 1.30(2)
F3a B1b 6_555 1.12(2)
F3a F2b 6_555 0.39(3)
F3a F3b . 0.47(3)
F4a B1b . 1.240(19)
F4a B1b 6_555 1.463(18)
F4a F2b . 1.35(3)
F4a F3b 6_555 0.88(3)
F4a F4b . 1.02(3)
B1b B1b 6_555 0.279(11)
B1b F1b . 1.37(3)
B1b F1b 6_555 1.36(3)
B1b F2b . 1.37(2)
B1b F3b . 1.38(2)
B1b F3b 6_555 1.15(2)
B1b F4b . 1.37(2)
B1b F4b 6_555 1.47(2)
F1b F1b 6_555 0.08(3)
F2b F3b 6_555 0.52(4)
F4b F4b 6_555 0.97(3)

loop_
_geom_hbond_atom_site_label_D
_geom_hbond_atom_site_label_H
_geom_hbond_atom_site_label_A
_geom_hbond_site_symmetry_A
_geom_hbond_distance_DH
_geom_hbond_distance_HA
_geom_hbond_distance_DA
_geom_hbond_angle_DHA
N1 H1c F1a . 0.92 1.99 2.778(19) 142.87
N1 H1c F1a 6_555 0.92 1.99 2.778(19) 142.87
N1 H1c F3a 4_555 0.92 2.29 2.707(19) 107.19
N1 H1c F3a 7_555 0.92 2.29 2.707(19) 107.19
N1 H1c F2b 4_555 0.92 2.48 2.84(2) 103.48
N1 H1c F2b 7_555 0.92 2.48 2.84(2) 103.48
N1 H1c F4b . 0.92 1.96 2.73(2) 140.99
N1 H1c F4b 6_555 0.92 1.96 2.73(2) 140.99
N1 H1d O1 4_565 0.92 1.95 2.8515(15) 164.58
N1 H1d F3a 4_555 0.92 2.36 2.707(19) 102.27
N1 H1d F3a 7_555 0.92 2.36 2.707(19) 102.27
N1 H1d F2b 4_555 0.92 2.47 2.84(2) 104.21
N1 H1d F2b 7_555 0.92 2.47 2.84(2) 104.21
N1 H1d F3b 4_555 0.92 2.77 3.03(2) 97.71
N1 H1d F3b 7_555 0.92 2.77 3.03(2) 97.71
